data_7135771
loop_
_publ_author_name
'Yang, Qianzhi'
'Kong, Xuguang'
'Liu, Xin'
'Liu, Qixing'
'Zuo, Linhong'
'Zhou, Haifeng'

_publ_section_title
;
 Mechanochemical NH<sub>4</sub>Cl-mediated hydrogen-bonding network
 reconstruction of HFIP: enabling yne-allylic substitutions.
;
_journal_issue 40
_journal_name_full 'Chemical communications (Cambridge, England)'
_journal_page_first 10244
_journal_page_last 10248
_journal_paper_doi 10.1039/d6cc01632d
_journal_volume 62
_journal_year 2026
_chemical_formula_moiety 'C32 H25 N'
_chemical_formula_sum 'C32 H25 N'
_chemical_formula_weight 423.53
_space_group_crystal_system triclinic
_space_group_IT_number 2
_space_group_name_Hall '-P 1'
_space_group_name_H-M_alt 'P -1'
_atom_sites_solution_hydrogens geom
_atom_sites_solution_primary direct
_audit_block_doi 10.5517/ccdc.csd.cc2qfj1r
_audit_creation_date 2025-06-08
_audit_creation_method
;
Olex2 1.5-beta
(compiled 2022.04.07 svn.rca3783a0 for OlexSys, GUI svn.r6439)
;
_audit_update_record
;
2025-12-12 deposited with the CCDC.	2026-04-28 downloaded from the CCDC.
;
_cell_angle_alpha 94.054(6)
_cell_angle_beta 105.675(5)
_cell_angle_gamma 95.557(5)
_cell_formula_units_Z 2
_cell_length_a 10.2035(6)
_cell_length_b 10.3335(8)
_cell_length_c 11.6404(8)
_cell_measurement_reflns_used 5666
_cell_measurement_temperature 149.95(10)
_cell_measurement_theta_max 74.0630
_cell_measurement_theta_min 3.9950
_cell_volume 1170.12(14)
_computing_cell_refinement 'CrysAlisPro 1.171.43.143a (Rigaku OD, 2024)'
_computing_data_collection 'CrysAlisPro system (CCD 43.143a 64-bit (release 25-10-2024))'
_computing_data_reduction 'CrysAlisPro 1.171.43.143a (Rigaku OD, 2024)'
_computing_molecular_graphics 'Olex2 1.5-beta (Dolomanov et al., 2009)'
_computing_publication_material 'Olex2 1.5-beta (Dolomanov et al., 2009)'
_computing_structure_refinement 'SHELXL 2018/3 (Sheldrick, 2015)'
_computing_structure_solution 'SHELXS  (Sheldrick, 2008)'
_diffrn_ambient_environment N~2~
_diffrn_ambient_temperature 149.95(10)
_diffrn_detector 'Hybrid Pixel Array Detector'
_diffrn_detector_area_resol_mean 10.0000
_diffrn_detector_type HyPix
_diffrn_measured_fraction_theta_full 0.976
_diffrn_measured_fraction_theta_max 0.928
_diffrn_measurement_details
;
List of Runs (angles in degrees, time in seconds):

  # Type    Start    End  Width  t~exp~   \w     \q     \k     \f   Frames
#--------------------------------------------------------------------------
  1  \w     95.00 130.00   0.50    0.10    --  107.57  15.00 120.00   70
  2  \w    111.00 136.00   0.50    0.10    --  107.57  45.00  90.00   50
  3  \w    144.00 172.00   0.50    0.10    --  107.57  45.00  90.00   56
  4  \w     94.00 125.00   0.50    0.10    --  107.57  15.00  30.00   62
  5  \w     93.00 124.00   0.50    0.10    --  107.57  15.00  60.00   62
  6  \w     31.00  63.00   0.50    0.10    --   42.49  19.00  60.00   64
  7  \w     70.00 122.00   0.50    0.10    --   42.49  19.00  60.00  104
  8  \w     99.00 124.00   0.50    0.10    --  107.57 139.00  -5.00   50
  9  \w    104.00 129.00   0.50    0.10    --  107.57 131.00 179.00   50
 10  \w     41.00  76.00   0.50    0.10    --  107.57 -77.00 120.00   70
 11  \w     41.00  72.00   0.50    0.10    --  107.57 -77.00  90.00   62
 12  \w    -35.00  20.00   0.50    0.10    --   42.49 -38.00 -60.00  110
 13  \w    -31.00  15.00   0.50    0.10    --   42.49 -38.00-180.00   92
 14  \w     34.00  61.00   0.50    0.10    --  107.57 -77.00 -60.00   54
 15  \w     49.00  98.00   0.50    0.10    --   42.49-139.00 -65.00   98
 16  \w     47.00  72.00   0.50    0.10    --  107.57-139.00 -65.00   50
 17  \w     34.00  91.00   0.50    0.10    --  107.57 -95.00 -30.00  114
 18  \w     23.00  91.00   0.50    0.10    --   42.49-131.00 109.00  136
 19  \w     69.00  94.00   0.50    0.10    --  107.57-131.00 109.00   50
 20  \w     35.00  62.00   0.50    0.10    --  107.57 -95.00  90.00   54
 21  \w     65.00  92.00   0.50    0.10    --  107.57 -95.00  90.00   54
 22  \w     67.00  92.00   0.50    0.10    --  107.57 -95.00  60.00   50
 23  \w     75.00 100.00   0.50    0.10    --  107.57-126.00   0.00   50
 24  \w     57.00  82.00   0.50    0.10    --  107.57 -95.00-180.00   50
 25  \w    -10.00  16.00   0.50    0.10    --  -42.49  38.00-180.00   52
 26  \w    -11.00  16.00   0.50    0.10    --  -42.49  38.00-150.00   54
 27  \w     -9.00  21.00   0.50    0.10    --  -42.49  38.00 -90.00   60
 28  \w    -14.00  35.00   0.50    0.10    --  -42.49  38.00 -30.00   98
 29  \w    -14.00  31.00   0.50    0.10    --  -42.49  38.00 120.00   90
 30  \w    -70.00 -44.00   0.50    0.10    --  -42.49 139.00  -5.00   52
 31  \w    -90.00 -31.00   0.50    0.10    -- -103.00 126.00-120.00  118
 32  \w   -100.00 -73.00   0.50    0.10    -- -103.00 126.00 -60.00   54
 33  \w    -67.00 -32.00   0.50    0.10    -- -103.00 126.00 -60.00   70
 34  \w   -106.00 -75.00   0.50    0.10    -- -103.00 139.00  -5.00   62
 35  \w    -58.00 -31.00   0.50    0.10    -- -103.00 106.00-154.36   54
 36  \w    -96.00 -71.00   0.50    0.10    -- -103.00 114.00 103.46   50
 37  \w    -94.00 -50.00   0.50    0.10    -- -103.00 115.00 127.17   88
 38  \w    -99.00 -66.00   0.50    0.10    -- -103.00 131.00 179.00   66
 39  \w    -69.00 -15.00   0.50    0.10    --  -42.49 131.00 179.00  108
 40  \w    -92.00 -62.00   0.50    0.10    -- -103.00 104.00  14.55   60
 41  \w    -92.00 -66.00   0.50    0.10    -- -103.00 101.00 -59.08   52
 42  \w    -93.00 -34.00   0.50    0.10    -- -103.00 104.00-121.01  118
 43  \w    -93.00 -67.00   0.50    0.10    -- -103.00 106.00-154.36   52
 44  \w    -66.00 -36.00   0.50    0.10    -- -103.00  77.00-180.00   60
 45  \w    -64.00 -30.00   0.50    0.10    -- -103.00  77.00-150.00   68
 46  \w    -66.00 -39.00   0.50    0.10    -- -103.00  77.00   0.00   54
 47  \w    -64.00 -30.00   0.50    0.10    -- -103.00  77.00  30.00   68
 48  \w   -138.00 -95.00   0.50    0.10    -- -103.00 -30.00-120.00   86
 49  \w   -132.00 -88.00   0.50    0.10    -- -103.00 -15.00-180.00   88
 50  \w   -133.00-106.00   0.50    0.10    -- -103.00 -15.00 -60.00   54
 51  \w   -133.00 -91.00   0.50    0.10    -- -103.00 -15.00-120.00   84
 52  \w   -130.00 -88.00   0.50    0.10    -- -103.00 -15.00  90.00   84
 53  \w   -121.00 -88.00   0.50    0.10    -- -103.00 -15.00 120.00   66
 54  \w   -129.00 -88.00   0.50    0.10    -- -103.00 -15.00 150.00   82
 55  \w   -149.00-124.00   0.50    0.10    -- -103.00-131.00 109.00   50
 56  \w   -137.00 -82.00   0.50    0.10    -- -103.00-139.00 -65.00  110
;
_diffrn_measurement_device 'four-circle diffractometer'
_diffrn_measurement_device_type 'ROD, Synergy Custom system, HyPix'
_diffrn_measurement_method '\w scans'
_diffrn_orient_matrix_type 'CrysAlisPro convention (1999,Acta A55,543-557)'
_diffrn_orient_matrix_UB_11 -0.0012083000
_diffrn_orient_matrix_UB_12 -0.0691468000
_diffrn_orient_matrix_UB_13 0.1127646000
_diffrn_orient_matrix_UB_21 -0.0714987000
_diffrn_orient_matrix_UB_22 -0.1262034000
_diffrn_orient_matrix_UB_23 -0.0797491000
_diffrn_orient_matrix_UB_31 0.1408599000
_diffrn_orient_matrix_UB_32 -0.0442684000
_diffrn_orient_matrix_UB_33 0.0037233000
_diffrn_radiation_monochromator mirror
_diffrn_radiation_probe x-ray
_diffrn_radiation_type 'Cu K\a'
_diffrn_radiation_wavelength 1.54184
_diffrn_reflns_av_R_equivalents 0.0366
_diffrn_reflns_av_unetI/netI 0.0309
_diffrn_reflns_Laue_measured_fraction_full 0.976
_diffrn_reflns_Laue_measured_fraction_max 0.928
_diffrn_reflns_limit_h_max 12
_diffrn_reflns_limit_h_min -8
_diffrn_reflns_limit_k_max 12
_diffrn_reflns_limit_k_min -12
_diffrn_reflns_limit_l_max 14
_diffrn_reflns_limit_l_min -14
_diffrn_reflns_number 11437
_diffrn_reflns_point_group_measured_fraction_full 0.976
_diffrn_reflns_point_group_measured_fraction_max 0.928
_diffrn_reflns_theta_full 67.684
_diffrn_reflns_theta_max 74.770
_diffrn_reflns_theta_min 3.965
_diffrn_source 'Rotating-anode X-ray tube'
_diffrn_source_type 'Rigaku (Cu) X-ray Source'
_exptl_absorpt_coefficient_mu 0.524
_exptl_absorpt_correction_T_max 1.00000
_exptl_absorpt_correction_T_min 0.64500
_exptl_absorpt_correction_type multi-scan
_exptl_absorpt_process_details
;
CrysAlisPro 1.171.43.143a (Rigaku Oxford Diffraction, 2024)
Empirical absorption correction using spherical harmonics,
implemented in SCALE3 ABSPACK scaling algorithm.
;
_exptl_crystal_colour 'clear light colourless'
_exptl_crystal_density_diffrn 1.202
_exptl_crystal_description block
_exptl_crystal_F_000 448
_exptl_crystal_size_max 0.15
_exptl_crystal_size_mid 0.12
_exptl_crystal_size_min 0.1
_refine_diff_density_max 0.288
_refine_diff_density_min -0.241
_refine_diff_density_rms 0.057
_refine_ls_extinction_method none
_refine_ls_goodness_of_fit_ref 1.047
_refine_ls_hydrogen_treatment constr
_refine_ls_matrix_type full
_refine_ls_number_parameters 299
_refine_ls_number_reflns 4464
_refine_ls_number_restraints 0
_refine_ls_restrained_S_all 1.047
_refine_ls_R_factor_all 0.0758
_refine_ls_R_factor_gt 0.0659
_refine_ls_shift/su_max 0.000
_refine_ls_shift/su_mean 0.000
_refine_ls_structure_factor_coef Fsqd
_refine_ls_weighting_details 'w=1/[\s^2^(Fo^2^)+(0.1116P)^2^+0.3426P] where P=(Fo^2^+2Fc^2^)/3'
_refine_ls_weighting_scheme calc
_refine_ls_wR_factor_gt 0.1775
_refine_ls_wR_factor_ref 0.1856
_reflns_Friedel_coverage 0.000
_reflns_number_gt 3721
_reflns_number_total 4464
_reflns_threshold_expression 'I > 2\s(I)'
_cod_data_source_file d6cc01632d2.cif
_cod_data_source_block yzq_1
_cod_depositor_comments 'Adding full bibliography for 7135771.cif.'
_cod_database_code 7135771
_shelx_shelxl_version_number 2018/3
_shelx_space_group_comment
;
The symmetry employed for this shelxl refinement is uniquely defined
by the following loop, which should always be used as a source of
symmetry information in preference to the above space-group names.
They are only intended as comments.
;
_olex2_refinement_description
;
1. Fixed Uiso
 At 1.2 times of:
  All C(H) groups
 At 1.5 times of:
  All C(H,H,H) groups
2.a Ternary CH refined with riding coordinates:
 C17(H17)
2.b Aromatic/amide H refined with riding coordinates:
 C2(H2), C3(H3), C4(H4), C5(H5), C6(H6), C11(H11), C12(H12), C13(H13),
 C14(H14), C15(H15), C16(H16), C19(H19), C20(H20), C21(H21), C22(H22), C23(H23),
  C24(H24), C27(H27), C28(H28), C29(H29), C30(H30)
2.c Idealised Me refined as rotating group:
 C32(H32A,H32B,H32C)
;
_olex2_submission_special_instructions 'No special instructions were received'
_oxdiff_exptl_absorpt_empirical_details
;
Empirical correction (ABSPACK) includes:
- Absorption correction using spherical harmonics
- Frame scaling
;
_oxdiff_exptl_absorpt_empirical_full_max 1.926
_oxdiff_exptl_absorpt_empirical_full_min 0.585

loop_
_space_group_symop_operation_xyz
'x, y, z'
'-x, -y, -z'

loop_
_atom_site_label
_atom_site_type_symbol
_atom_site_fract_x
_atom_site_fract_y
_atom_site_fract_z
_atom_site_U_iso_or_equiv
_atom_site_adp_type
_atom_site_occupancy
_atom_site_site_symmetry_order
_atom_site_calc_flag
_atom_site_refinement_flags_posn
_atom_site_refinement_flags_adp
_atom_site_refinement_flags_occupancy
_atom_site_disorder_assembly
_atom_site_disorder_group
N1 N 0.15649(16) 0.71872(17) 0.69930(16) 0.0464(4) Uani 1 1 d . . . . .
C1 C 0.64876(18) 0.72670(19) 0.46208(17) 0.0386(4) Uani 1 1 d . . . . .
C2 C 0.6588(2) 0.85826(19) 0.44049(18) 0.0434(5) Uani 1 1 d . . . . .
H2 H 0.660871 0.923772 0.502695 0.052 Uiso 1 1 calc R U . . .
C3 C 0.6656(2) 0.8943(2) 0.33012(19) 0.0473(5) Uani 1 1 d . . . . .
H3 H 0.672327 0.984074 0.317063 0.057 Uiso 1 1 calc R U . . .
C4 C 0.6628(2) 0.8002(2) 0.23822(19) 0.0482(5) Uani 1 1 d . . . . .
H4 H 0.664020 0.824671 0.161343 0.058 Uiso 1 1 calc R U . . .
C5 C 0.6582(2) 0.6702(2) 0.25994(19) 0.0481(5) Uani 1 1 d . . . . .
H5 H 0.659118 0.605329 0.198186 0.058 Uiso 1 1 calc R U . . .
C6 C 0.6522(2) 0.6336(2) 0.37044(18) 0.0423(5) Uani 1 1 d . . . . .
H6 H 0.650461 0.543987 0.384218 0.051 Uiso 1 1 calc R U . . .
C7 C 0.62810(19) 0.68435(18) 0.57617(17) 0.0389(4) Uani 1 1 d . . . . .
C8 C 0.68314(19) 0.56724(19) 0.61416(17) 0.0389(4) Uani 1 1 d . . . . .
C9 C 0.73196(19) 0.46765(19) 0.63987(17) 0.0398(4) Uani 1 1 d . . . . .
C10 C 0.78636(19) 0.34728(19) 0.66588(16) 0.0395(4) Uani 1 1 d . . . . .
C11 C 0.7039(2) 0.2413(2) 0.68695(19) 0.0495(5) Uani 1 1 d . . . . .
H11 H 0.612050 0.249885 0.687038 0.059 Uiso 1 1 calc R U . . .
C12 C 0.7550(3) 0.1242(2) 0.7076(2) 0.0639(7) Uani 1 1 d . . . . .
H12 H 0.698012 0.052170 0.721549 0.077 Uiso 1 1 calc R U . . .
C13 C 0.8876(3) 0.1103(3) 0.7083(3) 0.0764(9) Uani 1 1 d . . . . .
H13 H 0.922209 0.028985 0.722423 0.092 Uiso 1 1 calc R U . . .
C14 C 0.9698(3) 0.2141(3) 0.6886(3) 0.0826(9) Uani 1 1 d . . . . .
H14 H 1.061445 0.204459 0.688685 0.099 Uiso 1 1 calc R U . . .
C15 C 0.9210(2) 0.3320(3) 0.6688(2) 0.0597(6) Uani 1 1 d . . . . .
H15 H 0.979715 0.403866 0.656878 0.072 Uiso 1 1 calc R U . . .
C16 C 0.55688(19) 0.74880(19) 0.63896(17) 0.0397(4) Uani 1 1 d . . . . .
H16 H 0.518694 0.823306 0.607101 0.048 Uiso 1 1 calc R U . . .
C17 C 0.53287(18) 0.71293(18) 0.75465(17) 0.0375(4) Uani 1 1 d . . . . .
H17 H 0.558967 0.622924 0.766068 0.045 Uiso 1 1 calc R U . . .
C18 C 0.63098(18) 0.80664(18) 0.85726(17) 0.0373(4) Uani 1 1 d . . . . .
C19 C 0.5961(2) 0.9256(2) 0.89343(19) 0.0448(5) Uani 1 1 d . . . . .
H19 H 0.506513 0.947889 0.859459 0.054 Uiso 1 1 calc R U . . .
C20 C 0.6914(2) 1.0132(2) 0.9794(2) 0.0499(5) Uani 1 1 d . . . . .
H20 H 0.667097 1.095480 1.002675 0.060 Uiso 1 1 calc R U . . .
C21 C 0.8201(2) 0.9810(2) 1.03069(19) 0.0499(5) Uani 1 1 d . . . . .
H21 H 0.885065 1.041031 1.088986 0.060 Uiso 1 1 calc R U . . .
C22 C 0.8551(2) 0.8610(2) 0.9974(2) 0.0525(6) Uani 1 1 d . . . . .
H22 H 0.943839 0.838041 1.033506 0.063 Uiso 1 1 calc R U . . .
C23 C 0.7607(2) 0.7740(2) 0.91098(19) 0.0459(5) Uani 1 1 d . . . . .
H23 H 0.785097 0.691468 0.888500 0.055 Uiso 1 1 calc R U . . .
C24 C 0.2756(2) 0.73680(19) 0.66492(19) 0.0435(5) Uani 1 1 d . . . . .
H24 H 0.281008 0.764226 0.589983 0.052 Uiso 1 1 calc R U . . .
C25 C 0.38481(19) 0.70966(17) 0.75400(17) 0.0380(4) Uani 1 1 d . . . . .
C26 C 0.33065(19) 0.67171(17) 0.84978(17) 0.0381(4) Uani 1 1 d . . . . .
C27 C 0.3890(2) 0.63318(19) 0.96338(18) 0.0432(5) Uani 1 1 d . . . . .
H27 H 0.484773 0.628314 0.990485 0.052 Uiso 1 1 calc R U . . .
C28 C 0.3057(2) 0.6024(2) 1.0355(2) 0.0512(5) Uani 1 1 d . . . . .
H28 H 0.344774 0.575995 1.112636 0.061 Uiso 1 1 calc R U . . .
C29 C 0.1640(2) 0.6093(2) 0.9968(2) 0.0568(6) Uani 1 1 d . . . . .
H29 H 0.109031 0.588359 1.048600 0.068 Uiso 1 1 calc R U . . .
C30 C 0.1034(2) 0.6459(2) 0.8850(2) 0.0524(6) Uani 1 1 d . . . . .
H30 H 0.007326 0.649137 0.858293 0.063 Uiso 1 1 calc R U . . .
C31 C 0.1874(2) 0.67803(19) 0.81268(19) 0.0427(5) Uani 1 1 d . . . . .
C32 C 0.0212(2) 0.7429(3) 0.6294(2) 0.0644(7) Uani 1 1 d . . . . .
H32A H -0.030779 0.660274 0.587621 0.097 Uiso 1 1 calc R U . . .
H32B H 0.030814 0.803732 0.570521 0.097 Uiso 1 1 calc R U . . .
H32C H -0.027477 0.780810 0.682988 0.097 Uiso 1 1 calc R U . . .

loop_
_atom_site_aniso_label
_atom_site_aniso_U_11
_atom_site_aniso_U_22
_atom_site_aniso_U_33
_atom_site_aniso_U_23
_atom_site_aniso_U_13
_atom_site_aniso_U_12
N1 0.0328(8) 0.0478(10) 0.0512(10) -0.0006(8) 0.0008(7) 0.0053(7)
C1 0.0329(9) 0.0390(10) 0.0378(10) -0.0042(7) 0.0019(7) 0.0036(7)
C2 0.0457(11) 0.0375(10) 0.0415(11) -0.0051(8) 0.0056(8) 0.0033(8)
C3 0.0463(11) 0.0397(10) 0.0513(12) 0.0037(9) 0.0071(9) 0.0028(8)
C4 0.0475(11) 0.0520(12) 0.0417(11) 0.0039(9) 0.0077(9) 0.0031(9)
C5 0.0514(12) 0.0482(12) 0.0411(11) -0.0053(9) 0.0091(9) 0.0062(9)
C6 0.0429(10) 0.0376(10) 0.0429(11) -0.0029(8) 0.0074(8) 0.0057(8)
C7 0.0333(9) 0.0371(9) 0.0396(10) -0.0045(7) 0.0016(7) 0.0021(7)
C8 0.0346(9) 0.0423(10) 0.0368(10) -0.0019(8) 0.0071(8) 0.0029(8)
C9 0.0372(10) 0.0435(11) 0.0363(10) -0.0021(8) 0.0085(8) 0.0039(8)
C10 0.0384(10) 0.0426(10) 0.0333(9) -0.0011(7) 0.0037(7) 0.0058(8)
C11 0.0475(12) 0.0490(12) 0.0466(12) -0.0023(9) 0.0079(9) 0.0004(9)
C12 0.0889(19) 0.0422(12) 0.0504(13) 0.0003(10) 0.0055(12) 0.0007(12)
C13 0.086(2) 0.0529(15) 0.0700(17) -0.0008(12) -0.0189(14) 0.0307(14)
C14 0.0474(14) 0.0722(19) 0.110(2) -0.0095(16) -0.0094(14) 0.0246(13)
C15 0.0376(11) 0.0600(14) 0.0751(16) -0.0019(12) 0.0063(10) 0.0081(10)
C16 0.0374(10) 0.0364(10) 0.0403(10) -0.0018(8) 0.0033(8) 0.0063(7)
C17 0.0345(9) 0.0345(9) 0.0404(10) -0.0029(7) 0.0059(7) 0.0067(7)
C18 0.0339(9) 0.0378(10) 0.0378(10) -0.0005(7) 0.0080(7) 0.0013(7)
C19 0.0410(10) 0.0393(10) 0.0476(11) -0.0019(8) 0.0025(8) 0.0065(8)
C20 0.0560(13) 0.0375(11) 0.0500(12) -0.0062(9) 0.0081(10) 0.0029(9)
C21 0.0429(11) 0.0533(12) 0.0447(11) -0.0069(9) 0.0048(9) -0.0077(9)
C22 0.0340(10) 0.0632(14) 0.0524(13) -0.0048(10) 0.0024(9) 0.0028(9)
C23 0.0356(10) 0.0488(11) 0.0497(12) -0.0054(9) 0.0076(8) 0.0079(8)
C24 0.0397(10) 0.0404(10) 0.0445(11) -0.0022(8) 0.0037(8) 0.0045(8)
C25 0.0355(9) 0.0316(9) 0.0421(10) -0.0069(7) 0.0052(8) 0.0042(7)
C26 0.0351(9) 0.0298(9) 0.0445(10) -0.0077(7) 0.0056(8) 0.0049(7)
C27 0.0410(10) 0.0400(10) 0.0431(11) -0.0042(8) 0.0045(8) 0.0058(8)
C28 0.0514(12) 0.0501(12) 0.0492(12) 0.0002(9) 0.0114(10) 0.0023(9)
C29 0.0518(13) 0.0584(14) 0.0599(14) -0.0030(11) 0.0209(11) -0.0045(10)
C30 0.0360(10) 0.0505(12) 0.0664(14) -0.0078(10) 0.0120(10) 0.0015(9)
C31 0.0362(10) 0.0368(10) 0.0494(11) -0.0054(8) 0.0056(8) 0.0025(7)
C32 0.0386(12) 0.0735(17) 0.0710(16) 0.0070(13) -0.0028(11) 0.0104(11)

loop_
_atom_type_symbol
_atom_type_description
_atom_type_scat_dispersion_real
_atom_type_scat_dispersion_imag
_atom_type_scat_source
C C 0.0181 0.0091 'International Tables Vol C Tables 4.2.6.8 and 6.1.1.4'
H H 0.0000 0.0000 'International Tables Vol C Tables 4.2.6.8 and 6.1.1.4'
N N 0.0311 0.0180 'International Tables Vol C Tables 4.2.6.8 and 6.1.1.4'

loop_
_geom_angle_atom_site_label_1
_geom_angle_atom_site_label_2
_geom_angle_atom_site_label_3
_geom_angle
_geom_angle_site_symmetry_1
_geom_angle_site_symmetry_3
_geom_angle_publ_flag
C24 N1 C32 125.8(2) . . ?
C31 N1 C24 108.68(16) . . ?
C31 N1 C32 125.49(19) . . ?
C2 C1 C7 122.04(17) . . ?
C6 C1 C2 117.94(19) . . ?
C6 C1 C7 119.96(18) . . ?
C1 C2 H2 119.5 . . ?
C3 C2 C1 120.95(18) . . ?
C3 C2 H2 119.5 . . ?
C2 C3 H3 119.8 . . ?
C2 C3 C4 120.4(2) . . ?
C4 C3 H3 119.8 . . ?
C3 C4 H4 120.4 . . ?
C5 C4 C3 119.1(2) . . ?
C5 C4 H4 120.4 . . ?
C4 C5 H5 119.6 . . ?
C6 C5 C4 120.71(19) . . ?
C6 C5 H5 119.6 . . ?
C1 C6 H6 119.6 . . ?
C5 C6 C1 120.76(19) . . ?
C5 C6 H6 119.6 . . ?
C8 C7 C1 116.44(17) . . ?
C16 C7 C1 122.48(18) . . ?
C16 C7 C8 121.03(18) . . ?
C9 C8 C7 176.0(2) . . ?
C8 C9 C10 177.7(2) . . ?
C11 C10 C9 120.30(18) . . ?
C15 C10 C9 121.29(19) . . ?
C15 C10 C11 118.4(2) . . ?
C10 C11 H11 119.9 . . ?
C12 C11 C10 120.2(2) . . ?
C12 C11 H11 119.9 . . ?
C11 C12 H12 119.7 . . ?
C13 C12 C11 120.6(2) . . ?
C13 C12 H12 119.7 . . ?
C12 C13 H13 120.2 . . ?
C14 C13 C12 119.6(2) . . ?
C14 C13 H13 120.2 . . ?
C13 C14 H14 119.7 . . ?
C13 C14 C15 120.6(3) . . ?
C15 C14 H14 119.7 . . ?
C10 C15 H15 119.7 . . ?
C14 C15 C10 120.5(2) . . ?
C14 C15 H15 119.7 . . ?
C7 C16 H16 117.2 . . ?
C7 C16 C17 125.55(18) . . ?
C17 C16 H16 117.2 . . ?
C16 C17 H17 107.5 . . ?
C16 C17 C18 108.13(15) . . ?
C16 C17 C25 112.69(16) . . ?
C18 C17 H17 107.5 . . ?
C25 C17 H17 107.5 . . ?
C25 C17 C18 113.28(15) . . ?
C19 C18 C17 121.77(17) . . ?
C19 C18 C23 118.92(17) . . ?
C23 C18 C17 119.24(17) . . ?
C18 C19 H19 119.8 . . ?
C18 C19 C20 120.41(19) . . ?
C20 C19 H19 119.8 . . ?
C19 C20 H20 119.9 . . ?
C21 C20 C19 120.3(2) . . ?
C21 C20 H20 119.9 . . ?
C20 C21 H21 120.1 . . ?
C20 C21 C22 119.84(19) . . ?
C22 C21 H21 120.1 . . ?
C21 C22 H22 120.0 . . ?
C21 C22 C23 120.0(2) . . ?
C23 C22 H22 120.0 . . ?
C18 C23 C22 120.52(19) . . ?
C18 C23 H23 119.7 . . ?
C22 C23 H23 119.7 . . ?
N1 C24 H24 124.8 . . ?
C25 C24 N1 110.42(19) . . ?
C25 C24 H24 124.8 . . ?
C24 C25 C17 128.82(19) . . ?
C24 C25 C26 106.19(17) . . ?
C26 C25 C17 124.96(17) . . ?
C27 C26 C25 133.85(18) . . ?
C27 C26 C31 118.76(19) . . ?
C31 C26 C25 107.39(17) . . ?
C26 C27 H27 120.4 . . ?
C28 C27 C26 119.12(19) . . ?
C28 C27 H27 120.4 . . ?
C27 C28 H28 119.4 . . ?
C27 C28 C29 121.1(2) . . ?
C29 C28 H28 119.4 . . ?
C28 C29 H29 119.5 . . ?
C30 C29 C28 121.1(2) . . ?
C30 C29 H29 119.5 . . ?
C29 C30 H30 121.1 . . ?
C29 C30 C31 117.8(2) . . ?
C31 C30 H30 121.1 . . ?
N1 C31 C26 107.31(18) . . ?
N1 C31 C30 130.64(19) . . ?
C30 C31 C26 122.0(2) . . ?
N1 C32 H32A 109.5 . . ?
N1 C32 H32B 109.5 . . ?
N1 C32 H32C 109.5 . . ?
H32A C32 H32B 109.5 . . ?
H32A C32 H32C 109.5 . . ?
H32B C32 H32C 109.5 . . ?

loop_
_geom_bond_atom_site_label_1
_geom_bond_atom_site_label_2
_geom_bond_distance
_geom_bond_site_symmetry_2
_geom_bond_publ_flag
N1 C24 1.379(3) . ?
N1 C31 1.377(3) . ?
N1 C32 1.455(3) . ?
C1 C2 1.399(3) . ?
C1 C6 1.395(3) . ?
C1 C7 1.488(3) . ?
C2 H2 0.9500 . ?
C2 C3 1.380(3) . ?
C3 H3 0.9500 . ?
C3 C4 1.386(3) . ?
C4 H4 0.9500 . ?
C4 C5 1.383(3) . ?
C5 H5 0.9500 . ?
C5 C6 1.381(3) . ?
C6 H6 0.9500 . ?
C7 C8 1.431(3) . ?
C7 C16 1.348(3) . ?
C8 C9 1.208(3) . ?
C9 C10 1.429(3) . ?
C10 C11 1.393(3) . ?
C10 C15 1.389(3) . ?
C11 H11 0.9500 . ?
C11 C12 1.375(3) . ?
C12 H12 0.9500 . ?
C12 C13 1.372(4) . ?
C13 H13 0.9500 . ?
C13 C14 1.368(5) . ?
C14 H14 0.9500 . ?
C14 C15 1.372(4) . ?
C15 H15 0.9500 . ?
C16 H16 0.9500 . ?
C16 C17 1.497(3) . ?
C17 H17 1.0000 . ?
C17 C18 1.539(2) . ?
C17 C25 1.506(3) . ?
C18 C19 1.381(3) . ?
C18 C23 1.388(3) . ?
C19 H19 0.9500 . ?
C19 C20 1.394(3) . ?
C20 H20 0.9500 . ?
C20 C21 1.372(3) . ?
C21 H21 0.9500 . ?
C21 C22 1.381(3) . ?
C22 H22 0.9500 . ?
C22 C23 1.389(3) . ?
C23 H23 0.9500 . ?
C24 H24 0.9500 . ?
C24 C25 1.369(3) . ?
C25 C26 1.434(3) . ?
C26 C27 1.399(3) . ?
C26 C31 1.417(3) . ?
C27 H27 0.9500 . ?
C27 C28 1.378(3) . ?
C28 H28 0.9500 . ?
C28 C29 1.403(3) . ?
C29 H29 0.9500 . ?
C29 C30 1.379(3) . ?
C30 H30 0.9500 . ?
C30 C31 1.388(3) . ?
C32 H32A 0.9800 . ?
C32 H32B 0.9800 . ?
C32 H32C 0.9800 . ?

loop_
_geom_torsion_atom_site_label_1
_geom_torsion_atom_site_label_2
_geom_torsion_atom_site_label_3
_geom_torsion_atom_site_label_4
_geom_torsion
_geom_torsion_site_symmetry_1
_geom_torsion_site_symmetry_2
_geom_torsion_site_symmetry_3
_geom_torsion_site_symmetry_4
_geom_torsion_publ_flag
N1 C24 C25 C17 178.38(17) . . . . ?
N1 C24 C25 C26 0.3(2) . . . . ?
C1 C2 C3 C4 0.0(3) . . . . ?
C1 C7 C16 C17 -179.43(17) . . . . ?
C2 C1 C6 C5 -3.3(3) . . . . ?
C2 C1 C7 C8 -150.75(18) . . . . ?
C2 C1 C7 C16 31.8(3) . . . . ?
C2 C3 C4 C5 -2.4(3) . . . . ?
C3 C4 C5 C6 2.0(3) . . . . ?
C4 C5 C6 C1 0.9(3) . . . . ?
C6 C1 C2 C3 2.9(3) . . . . ?
C6 C1 C7 C8 32.3(3) . . . . ?
C6 C1 C7 C16 -145.14(19) . . . . ?
C7 C1 C2 C3 -174.17(18) . . . . ?
C7 C1 C6 C5 173.80(18) . . . . ?
C7 C16 C17 C18 102.6(2) . . . . ?
C7 C16 C17 C25 -131.43(19) . . . . ?
C8 C7 C16 C17 3.3(3) . . . . ?
C9 C10 C11 C12 177.62(19) . . . . ?
C9 C10 C15 C14 -177.1(2) . . . . ?
C10 C11 C12 C13 0.3(4) . . . . ?
C11 C10 C15 C14 1.8(4) . . . . ?
C11 C12 C13 C14 0.2(4) . . . . ?
C12 C13 C14 C15 0.3(5) . . . . ?
C13 C14 C15 C10 -1.3(4) . . . . ?
C15 C10 C11 C12 -1.3(3) . . . . ?
C16 C17 C18 C19 87.5(2) . . . . ?
C16 C17 C18 C23 -89.2(2) . . . . ?
C16 C17 C25 C24 -1.3(3) . . . . ?
C16 C17 C25 C26 176.49(16) . . . . ?
C17 C18 C19 C20 -174.45(19) . . . . ?
C17 C18 C23 C22 175.0(2) . . . . ?
C17 C25 C26 C27 1.9(3) . . . . ?
C17 C25 C26 C31 -178.21(16) . . . . ?
C18 C17 C25 C24 121.9(2) . . . . ?
C18 C17 C25 C26 -60.3(2) . . . . ?
C18 C19 C20 C21 -1.2(3) . . . . ?
C19 C18 C23 C22 -1.7(3) . . . . ?
C19 C20 C21 C22 -0.3(3) . . . . ?
C20 C21 C22 C23 0.8(4) . . . . ?
C21 C22 C23 C18 0.2(3) . . . . ?
C23 C18 C19 C20 2.2(3) . . . . ?
C24 N1 C31 C26 0.4(2) . . . . ?
C24 N1 C31 C30 -179.2(2) . . . . ?
C24 C25 C26 C27 -179.9(2) . . . . ?
C24 C25 C26 C31 0.0(2) . . . . ?
C25 C17 C18 C19 -38.1(3) . . . . ?
C25 C17 C18 C23 145.19(19) . . . . ?
C25 C26 C27 C28 180.0(2) . . . . ?
C25 C26 C31 N1 -0.3(2) . . . . ?
C25 C26 C31 C30 179.43(18) . . . . ?
C26 C27 C28 C29 -0.1(3) . . . . ?
C27 C26 C31 N1 179.65(16) . . . . ?
C27 C26 C31 C30 -0.7(3) . . . . ?
C27 C28 C29 C30 0.6(4) . . . . ?
C28 C29 C30 C31 -1.1(3) . . . . ?
C29 C30 C31 N1 -179.2(2) . . . . ?
C29 C30 C31 C26 1.2(3) . . . . ?
C31 N1 C24 C25 -0.4(2) . . . . ?
C31 C26 C27 C28 0.1(3) . . . . ?
C32 N1 C24 C25 177.6(2) . . . . ?
C32 N1 C31 C26 -177.6(2) . . . . ?
C32 N1 C31 C30 2.7(4) . . . . ?
